data_8101617
loop_
_publ_author_name
'Gesing, Thorsten M.'
'Uecker, Reinhard'
'Buhl, J.-C.'

_publ_section_title
;
Crystal structure of praseodym gallate, Pr~4~Ga~2~O~9~
;
_journal_issue 4
_journal_name_full 'Zeitschrift f\"ur Kristallographie - New Crystal Structures'
_journal_page_first 431
_journal_page_last 431
_journal_volume 214
_journal_year 1999
_chemical_formula_moiety Pr4Ga2O9
_chemical_formula_structural 'Pr4 Ga2 O9'
_chemical_formula_sum 'Ga8 O36 Pr16'
_chemical_formula_weight 847.08
_chemical_name_common Pr4Ga2O9
_space_group_IT_number 14
_symmetry_cell_setting monoclinic
_symmetry_space_group_name_Hall '-P 2ybc'
_symmetry_space_group_name_H-M 'P 1 21/c 1'
_cell_angle_alpha 90.00
_cell_angle_beta 109.1872(33)
_cell_angle_gamma 90.00
_cell_formula_units_Z 4
_cell_length_a 7.82559(42)
_cell_length_b 11.03223(53)
_cell_length_c 11.49591(65)
_cell_measurement_temperature 295(2)
_cell_volume 937.35(9)
_diffrn_ambient_temperature 295(2)
_pd_calc_method 'Rietveld Refinement'
_pd_proc_ls_prof_R_factor 0.0260
_pd_proc_ls_prof_wR_expected 0.0232
_pd_proc_ls_prof_wR_factor 0.0345
_cod_depositor_comments
;
 Added _atom_site_type_symbol label and values.

 Antanas Vaitkus
 2013-04-12
;
_cod_original_sg_symbol_H-M 'P 21/c'
_cod_original_formula_sum 'Pr16 Ga8 O36'
_cod_database_code 8101617
_pd_proc_ls_prof_r_factor_on_i 0.0333
_pd_proc_ls_prof_r_factor_on_f 0.0150

loop_
_symmetry_equiv_pos_as_xyz
'x, y, z'
'-x, y+1/2, -z+1/2'
'-x, -y, -z'
'x, -y+1/2, z+1/2'

loop_
_atom_site_label
_atom_site_type_symbol
_atom_site_fract_x
_atom_site_fract_y
_atom_site_fract_z
_atom_site_occupancy
_atom_site_thermal_displace_type
_atom_site_U_iso_or_equiv
_atom_site_symmetry_multiplicity
_atom_site_Wyckoff_symbol
PR(1) Pr 0.51953(213) 0.10000(166) 0.78154(111) 1.0 Uiso 0.006 4 e
PR(2) Pr 0.02713(222) 0.09121(150) 0.80561(127) 1.0 Uiso 0.006 4 e
PR(3) Pr 0.33242(265) 0.12226(186) 0.42402(168) 1.0 Uiso 0.006 4 e
PR(4) Pr 0.83441(290) 0.12142(184) 0.41898(167) 1.0 Uiso 0.006 4 e
GA(1) Ga 0.21517(454) 0.18975(320) 0.13652(314) 1.0 Uiso 0.009 4 e
GA(2) Ga 0.66036(415) 0.18426(284) 0.11732(275) 1.0 Uiso 0.009 4 e
O(1) O 0.76090(871) 0.14617(515) 0.80393(531) 1.0 Uiso 0.012 4 e
O(2) O 0.20228(665) 0.23632(420) 0.79659(430) 1.0 Uiso 0.012 4 e
O(3) O 0.17626(948) 0.01831(667) 0.18971(667) 1.0 Uiso 0.012 4 e
O(4) O 0.02996(917) 0.21937(698) 0.93973(719) 1.0 Uiso 0.012 4 e
O(5) O 0.40439(777) 0.22636(380) 0.08271(458) 1.0 Uiso 0.012 4 e
O(6) O 0.63625(992) 0.22447(790) 0.95042(830) 1.0 Uiso 0.012 4 e
O(7) O 0.73650(667) 0.00880(484) 0.17255(422) 1.0 Uiso 0.012 4 e
O(8) O 0.02770(956) 0.01956(521) 0.37433(532) 1.0 Uiso 0.012 4 e
O(9) O 0.61255(921) 0.99080(555) 0.38990(598) 1.0 Uiso 0.012 4 e
